data_1555716
loop_
_publ_author_name
'Ghorbani, Mahdi'
'Mohammadi, Bagher'
'Saraii, Mahnaz'
'Masoumi, Bakhshali'
'Abbasian, Mojtaba'
'Ramazani, Ali'
'Slepokura, Katarzyna'
'Lis, Tadeusz'

_publ_section_title
;
 A Three-Component Reaction for the Synthesis of
 1-Azabicyclo[3.1.0]hexane-3-enes.
;
_journal_issue 19
_journal_name_full 'Organic letters'
_journal_page_first 4759
_journal_page_last 4761
_journal_paper_doi 10.1021/acs.orglett.6b02180
_journal_volume 18
_journal_year 2016
_chemical_formula_moiety 'C19 H12 Br2 N4'
_chemical_formula_sum 'C19 H12 Br2 N4'
_chemical_formula_weight 456.15
_space_group_crystal_system monoclinic
_space_group_IT_number 14
_space_group_name_Hall '-P 2ybc'
_space_group_name_H-M_alt 'P 1 21/c 1'
_atom_sites_solution_hydrogens difmap
_atom_sites_solution_primary direct
_atom_sites_solution_secondary difmap
_audit_creation_method SHELXL-2014/7
_cell_angle_alpha 90
_cell_angle_beta 108.65(3)
_cell_angle_gamma 90
_cell_formula_units_Z 4
_cell_length_a 11.851(3)
_cell_length_b 12.377(4)
_cell_length_c 11.931(3)
_cell_measurement_reflns_used 4019
_cell_measurement_temperature 90(2)
_cell_measurement_theta_max 30.56
_cell_measurement_theta_min 2.93
_cell_volume 1658.1(9)
_computing_cell_refinement
;
CrysAlisPro, Agilent Technologies,
Version 1.171.36.21 (release 14-08-2012 CrysAlis171 .NET)
(compiled Sep 14 2012,17:21:16)
;
_computing_data_collection
;
CrysAlisPro, Agilent Technologies,
Version 1.171.36.21 (release 14-08-2012 CrysAlis171 .NET)
(compiled Sep 14 2012,17:21:16)
;
_computing_data_reduction
;
CrysAlisPro, Agilent Technologies,
Version 1.171.36.21 (release 14-08-2012 CrysAlis171 .NET)
(compiled Sep 14 2012,17:21:16)
;
_computing_structure_refinement 'SHELXL-2014/7 (Sheldrick, 2015)'
_computing_structure_solution 'SHELXS-97 (Sheldrick, 2008)'
_diffrn_ambient_temperature 90(2)
_diffrn_detector_area_resol_mean 10.3456
_diffrn_measured_fraction_theta_full 0.987
_diffrn_measured_fraction_theta_max 0.875
_diffrn_measurement_device_type 'Xcalibur, Ruby'
_diffrn_measurement_method 'omega scan'
_diffrn_radiation_type MoK\a
_diffrn_radiation_wavelength 0.71073
_diffrn_reflns_av_R_equivalents 0.0260
_diffrn_reflns_av_unetI/netI 0.0449
_diffrn_reflns_Laue_measured_fraction_full 0.987
_diffrn_reflns_Laue_measured_fraction_max 0.875
_diffrn_reflns_limit_h_max 16
_diffrn_reflns_limit_h_min -8
_diffrn_reflns_limit_k_max 13
_diffrn_reflns_limit_k_min -17
_diffrn_reflns_limit_l_max 16
_diffrn_reflns_limit_l_min -16
_diffrn_reflns_number 8237
_diffrn_reflns_point_group_measured_fraction_full 0.987
_diffrn_reflns_point_group_measured_fraction_max 0.875
_diffrn_reflns_theta_full 25.242
_diffrn_reflns_theta_max 30.626
_diffrn_reflns_theta_min 3.292
_diffrn_source 'Enhance (Mo) X-ray Source'
_exptl_absorpt_coefficient_mu 4.898
_exptl_absorpt_correction_T_max 0.372
_exptl_absorpt_correction_T_min 0.284
_exptl_absorpt_correction_type analytical
_exptl_absorpt_process_details
;
CrysAlisPro, Agilent Technologies,
Version 1.171.36.21 (release 14-08-2012 CrysAlis171 .NET)
(compiled Sep 14 2012,17:21:16)
Analytical numeric absorption correction using a multifaceted crystal
model based on expressions derived by R.C. Clark & J.S. Reid.
(Clark, R. C. & Reid, J. S. (1995). Acta Cryst. A51, 887-897)
;
_exptl_crystal_colour orange
_exptl_crystal_density_diffrn 1.827
_exptl_crystal_description block
_exptl_crystal_F_000 896
_exptl_crystal_size_max 0.32
_exptl_crystal_size_mid 0.31
_exptl_crystal_size_min 0.25
_refine_diff_density_max 0.483
_refine_diff_density_min -0.713
_refine_diff_density_rms 0.114
_refine_ls_extinction_method none
_refine_ls_goodness_of_fit_ref 1.073
_refine_ls_hydrogen_treatment constr
_refine_ls_matrix_type full
_refine_ls_number_parameters 226
_refine_ls_number_reflns 4479
_refine_ls_number_restraints 2
_refine_ls_restrained_S_all 1.072
_refine_ls_R_factor_all 0.0414
_refine_ls_R_factor_gt 0.0305
_refine_ls_shift/su_max 0.002
_refine_ls_shift/su_mean 0.000
_refine_ls_structure_factor_coef Fsqd
_refine_ls_weighting_details 'w=1/[\s^2^(Fo^2^)+(0.0261P)^2^+0.3478P] where P=(Fo^2^+2Fc^2^)/3'
_refine_ls_weighting_scheme calc
_refine_ls_wR_factor_gt 0.0651
_refine_ls_wR_factor_ref 0.0689
_reflns_Friedel_coverage 0.000
_reflns_number_gt 3757
_reflns_number_total 4479
_reflns_threshold_expression 'I > 2\s(I)'
_cod_data_source_file ol6b02180_si_002.cif
_cod_data_source_block ramazbrab
_cod_original_cell_volume 1658.1(8)
_cod_original_sg_symbol_H-M 'P 21/c'
_cod_database_code 1555716
_shelx_shelxl_version_number 2014/7
_shelx_space_group_comment
;
The symmetry employed for this shelxl refinement is uniquely defined
by the following loop, which should always be used as a source of
symmetry information in preference to the above space-group names.
They are only intended as comments.
;
_shelx_estimated_absorpt_t_min 0.303
_shelx_estimated_absorpt_t_max 0.374

loop_
_space_group_symop_operation_xyz
'x, y, z'
'-x, y+1/2, -z+1/2'
'-x, -y, -z'
'x, -y-1/2, z-1/2'

loop_
_atom_site_label
_atom_site_type_symbol
_atom_site_fract_x
_atom_site_fract_y
_atom_site_fract_z
_atom_site_U_iso_or_equiv
_atom_site_adp_type
_atom_site_occupancy
_atom_site_site_symmetry_order
_atom_site_calc_flag
_atom_site_refinement_flags_posn
_atom_site_refinement_flags_adp
Br1 Br 0.05197(2) 0.12314(2) 0.78987(2) 0.01232(7) Uani 1 1 d . .
Br2 Br 0.82547(2) 0.54028(2) 0.32807(2) 0.01293(7) Uani 1 1 d . .
N1 N 0.58373(16) 0.33356(16) 0.74401(17) 0.0084(4) Uani 1 1 d . .
N2 N 0.44171(19) 0.54465(18) 0.8572(2) 0.0166(5) Uani 1 1 d . .
N3 N 0.75627(18) 0.47941(18) 1.01435(18) 0.0155(5) Uani 1 1 d D .
H1N H 0.8293 0.5034 1.0472 0.019 Uiso 1 1 d DR U
H2N H 0.7114 0.4858 1.0602 0.019 Uiso 1 1 d DR U
N4 N 1.01585(19) 0.38346(18) 0.9187(2) 0.0175(5) Uani 1 1 d . .
C1 C 0.5593(2) 0.27800(19) 0.8417(2) 0.0097(5) Uani 1 1 d . .
H1 H 0.6214 0.2257 0.8871 0.012 Uiso 1 1 calc R U
C2 C 0.5943(2) 0.39550(19) 0.8547(2) 0.0096(5) Uani 1 1 d . .
C3 C 0.7229(2) 0.41889(19) 0.9160(2) 0.0098(5) Uani 1 1 d . .
C4 C 0.7874(2) 0.37299(19) 0.8533(2) 0.0094(5) Uani 1 1 d . .
C5 C 0.70840(19) 0.31849(19) 0.7408(2) 0.0079(4) Uani 1 1 d . .
H5 H 0.7271 0.2395 0.7449 0.010 Uiso 1 1 calc R U
C6 C 0.4325(2) 0.24678(19) 0.8243(2) 0.0093(5) Uani 1 1 d . .
C7 C 0.3868(2) 0.2608(2) 0.9169(2) 0.0133(5) Uani 1 1 d . .
H7 H 0.4351 0.2924 0.9889 0.016 Uiso 1 1 calc R U
C8 C 0.2707(2) 0.2292(2) 0.9055(2) 0.0133(5) Uani 1 1 d . .
H8 H 0.2388 0.2401 0.9682 0.016 Uiso 1 1 calc R U
C9 C 0.2030(2) 0.18152(19) 0.8007(2) 0.0101(5) Uani 1 1 d . .
C10 C 0.2454(2) 0.1695(2) 0.7056(2) 0.0111(5) Uani 1 1 d . .
H10 H 0.1967 0.1389 0.6333 0.013 Uiso 1 1 calc R U
C11 C 0.3605(2) 0.20304(19) 0.7185(2) 0.0107(5) Uani 1 1 d . .
H11 H 0.3906 0.1960 0.6539 0.013 Uiso 1 1 calc R U
C12 C 0.5073(2) 0.47805(19) 0.8523(2) 0.0106(5) Uani 1 1 d . .
C13 C 0.9139(2) 0.37744(19) 0.8885(2) 0.0109(5) Uani 1 1 d . .
C14 C 0.7257(2) 0.36495(18) 0.6304(2) 0.0084(5) Uani 1 1 d . .
C15 C 0.8229(2) 0.3305(2) 0.5975(2) 0.0099(5) Uani 1 1 d . .
H15 H 0.8706 0.2725 0.6391 0.012 Uiso 1 1 calc R U
C16 C 0.8508(2) 0.37929(19) 0.5056(2) 0.0108(5) Uani 1 1 d . .
H16 H 0.9178 0.3559 0.4847 0.013 Uiso 1 1 calc R U
C17 C 0.7796(2) 0.46301(19) 0.4442(2) 0.0101(5) Uani 1 1 d . .
C18 C 0.6796(2) 0.4952(2) 0.4709(2) 0.0108(5) Uani 1 1 d . .
H18 H 0.6291 0.5499 0.4253 0.013 Uiso 1 1 calc R U
C19 C 0.6533(2) 0.44684(18) 0.5654(2) 0.0097(5) Uani 1 1 d . .
H19 H 0.5857 0.4699 0.5854 0.012 Uiso 1 1 calc R U

loop_
_atom_site_aniso_label
_atom_site_aniso_U_11
_atom_site_aniso_U_22
_atom_site_aniso_U_33
_atom_site_aniso_U_23
_atom_site_aniso_U_13
_atom_site_aniso_U_12
Br1 0.00821(11) 0.01317(13) 0.01552(12) 0.00058(10) 0.00372(9) -0.00205(9)
Br2 0.01156(12) 0.01673(13) 0.01169(12) 0.00386(10) 0.00538(9) 0.00016(9)
N1 0.0075(9) 0.0094(9) 0.0088(10) -0.0006(8) 0.0035(8) -0.0002(8)
N2 0.0135(10) 0.0194(12) 0.0178(11) -0.0024(9) 0.0060(9) -0.0040(9)
N3 0.0096(9) 0.0266(13) 0.0113(10) -0.0063(9) 0.0046(8) -0.0064(9)
N4 0.0116(10) 0.0209(12) 0.0192(12) -0.0022(9) 0.0037(9) 0.0004(9)
C1 0.0107(11) 0.0101(11) 0.0084(11) 0.0017(9) 0.0030(9) -0.0007(9)
C2 0.0085(11) 0.0123(12) 0.0086(11) -0.0022(9) 0.0035(9) -0.0014(9)
C3 0.0100(11) 0.0096(11) 0.0095(11) 0.0009(9) 0.0025(9) -0.0010(9)
C4 0.0081(10) 0.0125(12) 0.0074(11) 0.0024(9) 0.0020(9) 0.0008(9)
C5 0.0068(10) 0.0095(11) 0.0079(10) 0.0010(9) 0.0030(8) 0.0017(9)
C6 0.0099(11) 0.0080(11) 0.0099(11) 0.0021(9) 0.0031(9) -0.0007(9)
C7 0.0133(11) 0.0172(13) 0.0099(11) -0.0017(10) 0.0045(9) -0.0045(10)
C8 0.0139(11) 0.0160(13) 0.0128(12) -0.0028(10) 0.0082(10) -0.0024(10)
C9 0.0083(10) 0.0079(11) 0.0139(12) 0.0016(9) 0.0033(9) -0.0009(9)
C10 0.0107(11) 0.0117(12) 0.0095(11) -0.0016(9) 0.0014(9) -0.0002(9)
C11 0.0114(11) 0.0137(12) 0.0078(11) 0.0006(9) 0.0041(9) 0.0022(9)
C12 0.0082(10) 0.0144(13) 0.0089(11) -0.0021(9) 0.0024(9) -0.0033(10)
C13 0.0119(11) 0.0109(11) 0.0099(11) -0.0003(9) 0.0032(9) 0.0011(9)
C14 0.0080(10) 0.0102(11) 0.0060(10) -0.0017(9) 0.0009(9) -0.0031(9)
C15 0.0094(11) 0.0103(11) 0.0094(11) 0.0000(9) 0.0020(9) 0.0014(9)
C16 0.0085(11) 0.0133(12) 0.0109(11) -0.0023(10) 0.0036(9) 0.0001(9)
C17 0.0104(11) 0.0122(12) 0.0084(11) 0.0000(9) 0.0039(9) -0.0039(9)
C18 0.0103(11) 0.0111(11) 0.0102(11) 0.0002(9) 0.0025(9) 0.0012(9)
C19 0.0074(10) 0.0113(12) 0.0106(11) -0.0007(9) 0.0029(9) 0.0018(9)

loop_
_atom_type_symbol
_atom_type_description
_atom_type_scat_dispersion_real
_atom_type_scat_dispersion_imag
_atom_type_scat_source
C C 0.0033 0.0016 'International Tables Vol C Tables 4.2.6.8 and 6.1.1.4'
H H 0.0000 0.0000 'International Tables Vol C Tables 4.2.6.8 and 6.1.1.4'
N N 0.0061 0.0033 'International Tables Vol C Tables 4.2.6.8 and 6.1.1.4'
Br Br -0.2901 2.4595 'International Tables Vol C Tables 4.2.6.8 and 6.1.1.4'

loop_
_geom_angle_atom_site_label_1
_geom_angle_atom_site_label_2
_geom_angle_atom_site_label_3
_geom_angle
C1 N1 C2 61.24(15)
C1 N1 C5 114.17(18)
C2 N1 C5 106.31(17)
C3 N3 H1N 123.4
C3 N3 H2N 121.8
H1N N3 H2N 113.4
N1 C1 C6 117.14(19)
N1 C1 C2 60.64(15)
C6 C1 C2 119.5(2)
N1 C1 H1 116.0
C6 C1 H1 116.0
C2 C1 H1 116.0
C12 C2 C3 118.9(2)
C12 C2 N1 119.1(2)
C3 C2 N1 108.39(19)
C12 C2 C1 120.6(2)
C3 C2 C1 116.2(2)
N1 C2 C1 58.12(14)
N3 C3 C4 131.1(2)
N3 C3 C2 120.4(2)
C4 C3 C2 108.5(2)
C3 C4 C13 123.3(2)
C3 C4 C5 112.1(2)
C13 C4 C5 124.6(2)
N1 C5 C14 112.58(18)
N1 C5 C4 104.72(18)
C14 C5 C4 112.52(19)
N1 C5 H5 109.0
C14 C5 H5 109.0
C4 C5 H5 109.0
C11 C6 C7 119.4(2)
C11 C6 C1 121.5(2)
C7 C6 C1 119.1(2)
C6 C7 C8 120.7(2)
C6 C7 H7 119.7
C8 C7 H7 119.7
C9 C8 C7 118.5(2)
C9 C8 H8 120.7
C7 C8 H8 120.7
C8 C9 C10 121.8(2)
C8 C9 Br1 119.11(18)
C10 C9 Br1 118.96(18)
C11 C10 C9 118.6(2)
C11 C10 H10 120.7
C9 C10 H10 120.7
C10 C11 C6 120.9(2)
C10 C11 H11 119.5
C6 C11 H11 119.5
N2 C12 C2 176.0(3)
N4 C13 C4 178.1(3)
C19 C14 C15 118.9(2)
C19 C14 C5 122.1(2)
C15 C14 C5 118.9(2)
C16 C15 C14 121.2(2)
C16 C15 H15 119.4
C14 C15 H15 119.4
C15 C16 C17 119.0(2)
C15 C16 H16 120.5
C17 C16 H16 120.5
C18 C17 C16 121.1(2)
C18 C17 Br2 119.32(18)
C16 C17 Br2 119.49(18)
C17 C18 C19 119.4(2)
C17 C18 H18 120.3
C19 C18 H18 120.3
C14 C19 C18 120.3(2)
C14 C19 H19 119.9
C18 C19 H19 119.9

loop_
_geom_bond_atom_site_label_1
_geom_bond_atom_site_label_2
_geom_bond_distance
Br1 C9 1.896(2)
Br2 C17 1.901(2)
N1 C1 1.459(3)
N1 C2 1.498(3)
N1 C5 1.502(3)
N2 C12 1.147(3)
N3 C3 1.341(3)
N3 H1N 0.8796
N3 H2N 0.8794
N4 C13 1.148(3)
C1 C6 1.501(3)
C1 C2 1.507(3)
C1 H1 1.0000
C2 C12 1.445(3)
C2 C3 1.493(3)
C3 C4 1.353(3)
C4 C13 1.423(3)
C4 C5 1.526(3)
C5 C14 1.511(3)
C5 H5 1.0000
C6 C11 1.388(3)
C6 C7 1.389(3)
C7 C8 1.395(3)
C7 H7 0.9500
C8 C9 1.383(3)
C8 H8 0.9500
C9 C10 1.389(3)
C10 C11 1.387(3)
C10 H10 0.9500
C11 H11 0.9500
C14 C19 1.392(3)
C14 C15 1.396(3)
C15 C16 1.382(3)
C15 H15 0.9500
C16 C17 1.388(3)
C16 H16 0.9500
C17 C18 1.381(3)
C18 C19 1.397(3)
C18 H18 0.9500
C19 H19 0.9500

loop_
_geom_hbond_atom_site_label_D
_geom_hbond_atom_site_label_H
_geom_hbond_atom_site_label_A
_geom_hbond_distance_DH
_geom_hbond_distance_HA
_geom_hbond_distance_DA
_geom_hbond_angle_DHA
_geom_hbond_site_symmetry_A
N3 H1N N4 0.88 2.24 3.071(3) 157.5 3_767
N3 H2N N2 0.88 2.36 3.201(3) 160.9 3_667
C15 H15 Br1 0.95 2.97 3.904(3) 169.4 1_655

loop_
_geom_torsion_atom_site_label_1
_geom_torsion_atom_site_label_2
_geom_torsion_atom_site_label_3
_geom_torsion_atom_site_label_4
_geom_torsion
C2 N1 C1 C6 110.3(2)
C5 N1 C1 C6 -153.7(2)
C5 N1 C1 C2 96.0(2)
C1 N1 C2 C12 -109.9(2)
C5 N1 C2 C12 141.0(2)
C1 N1 C2 C3 110.0(2)
C5 N1 C2 C3 0.9(2)
C5 N1 C2 C1 -109.0(2)
N1 C1 C2 C12 107.3(2)
C6 C1 C2 C12 0.9(3)
N1 C1 C2 C3 -96.2(2)
C6 C1 C2 C3 157.4(2)
C6 C1 C2 N1 -106.4(2)
C12 C2 C3 N3 35.7(3)
N1 C2 C3 N3 176.0(2)
C1 C2 C3 N3 -121.2(2)
C12 C2 C3 C4 -142.4(2)
N1 C2 C3 C4 -2.2(3)
C1 C2 C3 C4 60.6(3)
N3 C3 C4 C13 3.6(4)
C2 C3 C4 C13 -178.5(2)
N3 C3 C4 C5 -175.3(3)
C2 C3 C4 C5 2.6(3)
C1 N1 C5 C14 172.65(19)
C2 N1 C5 C14 -122.1(2)
C1 N1 C5 C4 -64.8(2)
C2 N1 C5 C4 0.5(2)
C3 C4 C5 N1 -2.0(3)
C13 C4 C5 N1 179.1(2)
C3 C4 C5 C14 120.6(2)
C13 C4 C5 C14 -58.3(3)
N1 C1 C6 C11 42.4(3)
C2 C1 C6 C11 112.3(3)
N1 C1 C6 C7 -138.5(2)
C2 C1 C6 C7 -68.5(3)
C11 C6 C7 C8 1.5(4)
C1 C6 C7 C8 -177.7(2)
C6 C7 C8 C9 1.3(4)
C7 C8 C9 C10 -3.2(4)
C7 C8 C9 Br1 172.88(19)
C8 C9 C10 C11 2.3(4)
Br1 C9 C10 C11 -173.82(17)
C9 C10 C11 C6 0.6(4)
C7 C6 C11 C10 -2.5(4)
C1 C6 C11 C10 176.7(2)
N1 C5 C14 C19 23.7(3)
C4 C5 C14 C19 -94.4(3)
N1 C5 C14 C15 -161.3(2)
C4 C5 C14 C15 80.6(3)
C19 C14 C15 C16 2.8(3)
C5 C14 C15 C16 -172.4(2)
C14 C15 C16 C17 -0.9(4)
C15 C16 C17 C18 -2.3(4)
C15 C16 C17 Br2 173.86(17)
C16 C17 C18 C19 3.6(4)
Br2 C17 C18 C19 -172.65(18)
C15 C14 C19 C18 -1.6(3)
C5 C14 C19 C18 173.4(2)
C17 C18 C19 C14 -1.6(4)
